data_4061504
loop_
_publ_author_name
'Field, Leslie  D.'
'Messerle, Barbara A.'
'Vuong, Khuong Q.'
'Turner, Peter'

_publ_section_title
;
Intramolecular Hydroamination with Rhodium(I) and Iridium(I) Complexes 
Containing a Phosphine--N-Heterocyclic Carbene Ligand
;
_journal_issue 17
_journal_name_full Organometallics
_journal_page_first 4241
_journal_page_last 4250
_journal_paper_doi 10.1021/om050235p
_journal_volume 24
_journal_year 2005
_chemical_formula_sum 'C51 H53 B Cl2 N2 P Rh'
_chemical_formula_weight 909.54
_space_group_IT_number 14
_symmetry_cell_setting monoclinic
_symmetry_space_group_name_Hall '-P 2ybc'
_symmetry_space_group_name_H-M 'P 1 21/c 1'
_cell_angle_alpha 90.00
_cell_angle_beta 95.351(3)
_cell_angle_gamma 90.00
_cell_formula_units_Z 4
_cell_length_a 9.4557(18)
_cell_length_b 15.478(3)
_cell_length_c 29.805(6)
_cell_measurement_temperature 150(2)
_cell_volume 4343.1(14)
_diffrn_ambient_temperature 150(2)
_exptl_crystal_density_diffrn 1.391
_cod_original_sg_symbol_H-M 'P 21/c'
_cod_database_code 4061504

loop_
_symmetry_equiv_pos_as_xyz
'x, y, z'
'-x, y+1/2, -z+1/2'
'-x, -y, -z'
'x, -y-1/2, z-1/2'

loop_
_atom_site_label
_atom_site_type_symbol
_atom_site_fract_x
_atom_site_fract_y
_atom_site_fract_z
_atom_site_U_iso_or_equiv
_atom_site_adp_type
_atom_site_occupancy
_atom_site_symmetry_multiplicity
_atom_site_calc_flag
_atom_site_refinement_flags
_atom_site_disorder_assembly
_atom_site_disorder_group
Rh1 Rh 0.411054(18) 0.256835(11) 0.172277(6) 0.01971(5) Uani 1 1 d . . .
P1 P 0.46606(6) 0.26394(4) 0.09946(2) 0.02207(13) Uani 1 1 d . . .
N1 N 0.70326(19) 0.33532(11) 0.21407(6) 0.0229(4) Uani 1 1 d . . .
N2 N 0.59964(19) 0.41049(11) 0.16071(6) 0.0222(4) Uani 1 1 d . . .
C1 C 0.3222(3) 0.29809(17) 0.23540(8) 0.0253(5) Uani 1 1 d . . .
H1 H 0.375(2) 0.3468(13) 0.2442(7) 0.012(5) Uiso 1 1 d . . .
C2 C 0.3785(3) 0.21857(16) 0.24364(8) 0.0255(6) Uani 1 1 d . . .
H2 H 0.469(2) 0.2162(13) 0.2566(7) 0.022(6) Uiso 1 1 d . . .
C3 C 0.2945(2) 0.13516(15) 0.24466(8) 0.0301(6) Uani 1 1 d . . .
H3A H 0.1977 0.1484 0.2528 0.036 Uiso 1 1 calc R . .
H3B H 0.3406 0.0970 0.2683 0.036 Uiso 1 1 calc R . .
C4 C 0.2836(2) 0.08712(15) 0.19945(8) 0.0311(6) Uani 1 1 d . . .
H4A H 0.3699 0.0515 0.1979 0.037 Uiso 1 1 calc R . .
H4B H 0.2010 0.0476 0.1981 0.037 Uiso 1 1 calc R . .
C5 C 0.2674(2) 0.14619(15) 0.15916(8) 0.0255(5) Uani 1 1 d . . .
H5 H 0.293(2) 0.1194(14) 0.1323(7) 0.025(6) Uiso 1 1 d . . .
C6 C 0.1876(2) 0.21994(15) 0.15514(8) 0.0246(5) Uani 1 1 d . . .
H6 H 0.166(2) 0.2412(13) 0.1271(7) 0.018(6) Uiso 1 1 d . . .
C7 C 0.0921(2) 0.25366(15) 0.18957(7) 0.0259(5) Uani 1 1 d . . .
H7A H 0.0578 0.2042 0.2066 0.031 Uiso 1 1 calc R . .
H7B H 0.0082 0.2820 0.1735 0.031 Uiso 1 1 calc R . .
C8 C 0.1668(2) 0.31847(15) 0.22304(8) 0.0269(5) Uani 1 1 d . . .
H8A H 0.1589 0.3770 0.2097 0.032 Uiso 1 1 calc R . .
H8B H 0.1172 0.3191 0.2508 0.032 Uiso 1 1 calc R . .
C9 C 0.5839(2) 0.33748(14) 0.18512(7) 0.0209(5) Uani 1 1 d . . .
C10 C 0.7907(2) 0.40481(15) 0.20727(8) 0.0283(6) Uani 1 1 d . . .
H10 H 0.8800 0.4169 0.2234 0.034 Uiso 1 1 calc R . .
C11 C 0.7257(2) 0.45183(15) 0.17363(8) 0.0270(6) Uani 1 1 d . . .
H11 H 0.7598 0.5035 0.1612 0.032 Uiso 1 1 calc R . .
C12 C 0.4985(2) 0.43807(14) 0.12342(7) 0.0248(5) Uani 1 1 d . . .
H12A H 0.5226 0.4972 0.1140 0.030 Uiso 1 1 calc R . .
H12B H 0.4017 0.4394 0.1335 0.030 Uiso 1 1 calc R . .
C13 C 0.5013(3) 0.37677(14) 0.08356(8) 0.0275(6) Uani 1 1 d . . .
H13A H 0.5954 0.3800 0.0716 0.033 Uiso 1 1 calc R . .
H13B H 0.4288 0.3951 0.0593 0.033 Uiso 1 1 calc R . .
C14 C 0.7415(2) 0.26910(15) 0.24824(8) 0.0298(6) Uani 1 1 d . . .
H14A H 0.7046 0.2856 0.2767 0.045 Uiso 1 1 calc R . .
H14B H 0.8452 0.2639 0.2528 0.045 Uiso 1 1 calc R . .
H14C H 0.7004 0.2135 0.2381 0.045 Uiso 1 1 calc R . .
C15 C 0.6290(2) 0.20795(14) 0.08876(8) 0.0219(5) Uani 1 1 d . . .
C16 C 0.7090(2) 0.16572(14) 0.12364(8) 0.0265(5) Uani 1 1 d . . .
H16 H 0.6758 0.1630 0.1527 0.032 Uiso 1 1 calc R . .
C17 C 0.8376(3) 0.12751(15) 0.11598(9) 0.0324(6) Uani 1 1 d . . .
H17 H 0.8927 0.0995 0.1400 0.039 Uiso 1 1 calc R . .
C18 C 0.8854(3) 0.13008(16) 0.07373(9) 0.0360(6) Uani 1 1 d . . .
H18 H 0.9733 0.1038 0.0687 0.043 Uiso 1 1 calc R . .
C19 C 0.8056(3) 0.17089(16) 0.03871(9) 0.0338(6) Uani 1 1 d . . .
H19 H 0.8382 0.1721 0.0095 0.041 Uiso 1 1 calc R . .
C20 C 0.6787(2) 0.20987(15) 0.04624(8) 0.0278(6) Uani 1 1 d . . .
H20 H 0.6246 0.2383 0.0221 0.033 Uiso 1 1 calc R . .
C21 C 0.3372(2) 0.22681(16) 0.05433(8) 0.0268(6) Uani 1 1 d . . .
C22 C 0.3440(3) 0.14427(18) 0.03678(9) 0.0399(7) Uani 1 1 d . . .
H22 H 0.4179 0.1062 0.0480 0.048 Uiso 1 1 calc R . .
C23 C 0.2427(3) 0.1166(2) 0.00270(10) 0.0561(9) Uani 1 1 d . . .
H23 H 0.2478 0.0599 -0.0092 0.067 Uiso 1 1 calc R . .
C24 C 0.1356(3) 0.1714(3) -0.01357(10) 0.0565(9) Uani 1 1 d . . .
H24 H 0.0687 0.1533 -0.0375 0.068 Uiso 1 1 calc R . .
C25 C 0.1251(3) 0.2515(2) 0.00450(9) 0.0485(8) Uani 1 1 d . . .
H25 H 0.0487 0.2882 -0.0061 0.058 Uiso 1 1 calc R . .
C26 C 0.2252(3) 0.28025(18) 0.03826(8) 0.0352(6) Uani 1 1 d . . .
H26 H 0.2172 0.3366 0.0504 0.042 Uiso 1 1 calc R . .
C27 C 0.0717(2) 0.71744(14) 0.13560(7) 0.0213(5) Uani 1 1 d . . .
C28 C -0.0655(2) 0.72939(15) 0.14929(8) 0.0274(6) Uani 1 1 d . . .
H28 H -0.1181 0.6797 0.1564 0.033 Uiso 1 1 calc R . .
C29 C -0.1274(3) 0.80944(17) 0.15294(8) 0.0328(6) Uani 1 1 d . . .
H29 H -0.2199 0.8137 0.1628 0.039 Uiso 1 1 calc R . .
C30 C -0.0562(3) 0.88326(17) 0.14245(8) 0.0366(6) Uani 1 1 d . . .
H30 H -0.0979 0.9386 0.1454 0.044 Uiso 1 1 calc R . .
C31 C 0.0772(3) 0.87518(16) 0.12752(9) 0.0365(6) Uani 1 1 d . . .
H31 H 0.1269 0.9253 0.1193 0.044 Uiso 1 1 calc R . .
C32 C 0.1388(3) 0.79449(15) 0.12441(8) 0.0288(6) Uani 1 1 d . . .
H32 H 0.2309 0.7911 0.1142 0.035 Uiso 1 1 calc R . .
C33 C 0.2888(2) 0.62768(14) 0.10628(7) 0.0199(5) Uani 1 1 d . . .
C34 C 0.4112(2) 0.67236(14) 0.12317(8) 0.0255(5) Uani 1 1 d . . .
H34 H 0.4124 0.6981 0.1521 0.031 Uiso 1 1 calc R . .
C35 C 0.5310(2) 0.68102(15) 0.09985(9) 0.0308(6) Uani 1 1 d . . .
H35 H 0.6118 0.7114 0.1130 0.037 Uiso 1 1 calc R . .
C36 C 0.5321(3) 0.64514(16) 0.05739(9) 0.0328(6) Uani 1 1 d . . .
H36 H 0.6127 0.6513 0.0409 0.039 Uiso 1 1 calc R . .
C37 C 0.4146(2) 0.60048(16) 0.03951(8) 0.0296(6) Uani 1 1 d . . .
H37 H 0.4147 0.5748 0.0106 0.035 Uiso 1 1 calc R . .
C38 C 0.2955(2) 0.59250(14) 0.06330(7) 0.0236(5) Uani 1 1 d . . .
H38 H 0.2154 0.5619 0.0498 0.028 Uiso 1 1 calc R . .
C39 C 0.0368(2) 0.55090(14) 0.10835(7) 0.0193(5) Uani 1 1 d . . .
C40 C 0.0541(2) 0.46152(15) 0.11482(8) 0.0240(5) Uani 1 1 d . . .
H40 H 0.1240 0.4420 0.1375 0.029 Uiso 1 1 calc R . .
C41 C -0.0256(2) 0.40055(15) 0.08971(8) 0.0256(5) Uani 1 1 d . . .
H41 H -0.0110 0.3408 0.0957 0.031 Uiso 1 1 calc R . .
C42 C -0.1268(2) 0.42657(15) 0.05580(8) 0.0261(5) Uani 1 1 d . . .
H42 H -0.1796 0.3852 0.0376 0.031 Uiso 1 1 calc R . .
C43 C -0.1491(2) 0.51344(16) 0.04913(8) 0.0323(6) Uani 1 1 d . . .
H43 H -0.2193 0.5324 0.0264 0.039 Uiso 1 1 calc R . .
C44 C -0.0704(2) 0.57387(15) 0.07515(8) 0.0277(6) Uani 1 1 d . . .
H44 H -0.0904 0.6334 0.0702 0.033 Uiso 1 1 calc R . .
C45 C 0.1875(2) 0.58629(13) 0.18618(7) 0.0192(5) Uani 1 1 d . . .
C46 C 0.0809(2) 0.57591(14) 0.21572(7) 0.0234(5) Uani 1 1 d . . .
H46 H -0.0139 0.5912 0.2053 0.028 Uiso 1 1 calc R . .
C47 C 0.1075(2) 0.54441(15) 0.25924(8) 0.0261(5) Uani 1 1 d . . .
H47 H 0.0319 0.5394 0.2780 0.031 Uiso 1 1 calc R . .
C48 C 0.2432(2) 0.52022(15) 0.27557(8) 0.0278(6) Uani 1 1 d . . .
H48 H 0.2623 0.4993 0.3055 0.033 Uiso 1 1 calc R . .
C49 C 0.3505(2) 0.52716(14) 0.24739(8) 0.0253(5) Uani 1 1 d . . .
H49 H 0.4443 0.5098 0.2578 0.030 Uiso 1 1 calc R . .
C50 C 0.3223(2) 0.55939(14) 0.20391(8) 0.0233(5) Uani 1 1 d . . .
H50 H 0.3985 0.5633 0.1854 0.028 Uiso 1 1 calc R . .
B1 B 0.1464(3) 0.62129(17) 0.13409(9) 0.0198(6) Uani 1 1 d . . .
Cl1 Cl 0.41744(10) 0.91351(6) 0.04970(3) 0.0724(3) Uani 1 1 d . . .
Cl2 Cl 0.49467(9) 0.91446(7) 0.14619(3) 0.0795(3) Uani 1 1 d . . .
C51 C 0.5556(3) 0.9185(2) 0.09233(10) 0.0627(9) Uani 1 1 d . . .
H51A H 0.6092 0.9728 0.0893 0.075 Uiso 1 1 calc R . .
H51B H 0.6213 0.8696 0.0890 0.075 Uiso 1 1 calc R . .

loop_
_atom_site_aniso_label
_atom_site_aniso_U_11
_atom_site_aniso_U_22
_atom_site_aniso_U_33
_atom_site_aniso_U_23
_atom_site_aniso_U_13
_atom_site_aniso_U_12
Rh1 0.01826(9) 0.02193(10) 0.01910(9) 0.00231(8) 0.00266(6) -0.00060(8)
P1 0.0232(3) 0.0232(3) 0.0200(3) 0.0019(3) 0.0030(2) 0.0021(3)
N1 0.0217(10) 0.0205(10) 0.0267(11) 0.0023(8) 0.0031(9) 0.0001(8)
N2 0.0216(10) 0.0191(10) 0.0265(11) 0.0020(8) 0.0046(9) 0.0015(8)
C1 0.0253(13) 0.0334(15) 0.0177(13) -0.0014(11) 0.0047(10) -0.0048(11)
C2 0.0186(13) 0.0361(15) 0.0217(13) 0.0055(11) 0.0002(10) -0.0013(10)
C3 0.0235(13) 0.0334(15) 0.0339(15) 0.0142(12) 0.0059(11) 0.0018(11)
C4 0.0235(13) 0.0256(14) 0.0446(17) 0.0035(12) 0.0059(12) -0.0006(10)
C5 0.0204(12) 0.0285(14) 0.0281(15) -0.0040(11) 0.0041(11) -0.0041(10)
C6 0.0215(12) 0.0298(14) 0.0220(14) 0.0016(10) -0.0011(10) -0.0028(10)
C7 0.0211(11) 0.0310(13) 0.0256(13) 0.0053(11) 0.0025(9) 0.0040(11)
C8 0.0276(13) 0.0286(14) 0.0252(14) 0.0008(10) 0.0069(11) 0.0048(10)
C9 0.0205(12) 0.0214(12) 0.0214(13) 0.0009(10) 0.0054(10) 0.0024(9)
C10 0.0213(13) 0.0262(14) 0.0373(16) -0.0040(11) 0.0027(11) -0.0036(10)
C11 0.0259(13) 0.0198(13) 0.0361(15) -0.0003(11) 0.0075(11) -0.0040(10)
C12 0.0289(13) 0.0213(13) 0.0244(13) 0.0068(10) 0.0044(11) 0.0043(10)
C13 0.0331(14) 0.0266(13) 0.0235(14) 0.0057(10) 0.0070(11) 0.0035(11)
C14 0.0243(13) 0.0322(15) 0.0317(14) 0.0076(11) -0.0038(11) -0.0008(10)
C15 0.0207(12) 0.0200(12) 0.0251(13) -0.0034(10) 0.0020(10) -0.0021(9)
C16 0.0290(14) 0.0245(13) 0.0261(14) -0.0009(10) 0.0026(11) 0.0015(10)
C17 0.0292(14) 0.0299(14) 0.0372(16) 0.0018(12) -0.0026(12) 0.0067(11)
C18 0.0265(14) 0.0370(16) 0.0448(18) -0.0063(13) 0.0059(13) 0.0046(11)
C19 0.0291(14) 0.0414(16) 0.0318(15) -0.0053(12) 0.0081(12) -0.0007(12)
C20 0.0249(13) 0.0335(14) 0.0250(14) 0.0002(11) 0.0018(11) 0.0014(10)
C21 0.0234(12) 0.0380(15) 0.0192(13) 0.0025(10) 0.0033(10) 0.0029(10)
C22 0.0273(14) 0.0524(18) 0.0390(17) -0.0121(14) -0.0033(13) 0.0042(13)
C23 0.0364(17) 0.082(2) 0.050(2) -0.0336(18) 0.0049(15) -0.0086(16)
C24 0.0277(17) 0.118(3) 0.0233(16) -0.0094(18) 0.0002(13) -0.0097(18)
C25 0.0253(14) 0.087(2) 0.0327(16) 0.0227(18) 0.0010(12) 0.0026(16)
C26 0.0259(14) 0.0504(17) 0.0304(15) 0.0154(12) 0.0082(12) 0.0028(12)
C27 0.0199(12) 0.0275(13) 0.0154(12) -0.0040(9) -0.0034(9) 0.0021(9)
C28 0.0268(13) 0.0312(14) 0.0243(13) 0.0002(10) 0.0030(10) 0.0045(10)
C29 0.0307(14) 0.0421(17) 0.0254(14) -0.0033(12) 0.0026(12) 0.0113(12)
C30 0.0422(16) 0.0310(15) 0.0354(16) -0.0101(12) -0.0021(13) 0.0126(12)
C31 0.0391(16) 0.0240(14) 0.0454(17) -0.0020(12) -0.0011(13) -0.0019(12)
C32 0.0242(13) 0.0284(14) 0.0337(15) -0.0031(11) 0.0013(11) 0.0000(10)
C33 0.0200(12) 0.0186(12) 0.0209(12) 0.0026(9) 0.0011(10) 0.0037(9)
C34 0.0238(13) 0.0248(13) 0.0279(14) 0.0003(10) 0.0023(11) 0.0017(10)
C35 0.0198(13) 0.0287(14) 0.0436(17) 0.0038(12) 0.0014(12) -0.0018(10)
C36 0.0230(13) 0.0402(16) 0.0371(16) 0.0121(12) 0.0132(12) 0.0068(11)
C37 0.0272(14) 0.0423(16) 0.0197(13) 0.0036(11) 0.0051(11) 0.0072(11)
C38 0.0211(12) 0.0274(13) 0.0218(13) 0.0040(10) 0.0005(10) 0.0039(10)
C39 0.0170(11) 0.0258(13) 0.0156(12) -0.0013(9) 0.0046(9) 0.0002(9)
C40 0.0198(12) 0.0299(14) 0.0214(13) 0.0019(10) -0.0027(10) 0.0019(10)
C41 0.0266(13) 0.0220(13) 0.0281(14) 0.0000(10) 0.0029(11) 0.0010(10)
C42 0.0225(13) 0.0300(14) 0.0251(14) -0.0065(11) -0.0017(10) -0.0030(10)
C43 0.0285(14) 0.0351(15) 0.0302(15) -0.0017(12) -0.0135(11) 0.0030(11)
C44 0.0301(14) 0.0231(13) 0.0284(14) 0.0026(10) -0.0045(11) 0.0025(10)
C45 0.0195(11) 0.0172(12) 0.0209(13) -0.0050(9) 0.0015(10) -0.0009(9)
C46 0.0192(12) 0.0265(13) 0.0244(13) -0.0018(10) 0.0015(10) 0.0009(10)
C47 0.0262(13) 0.0299(14) 0.0228(13) -0.0012(10) 0.0064(11) 0.0000(10)
C48 0.0354(14) 0.0266(14) 0.0208(13) 0.0012(10) -0.0010(11) -0.0006(11)
C49 0.0205(12) 0.0277(13) 0.0265(14) -0.0013(10) -0.0042(10) -0.0008(10)
C50 0.0209(12) 0.0269(13) 0.0224(13) -0.0039(10) 0.0028(10) -0.0010(10)
B1 0.0172(13) 0.0230(14) 0.0192(14) -0.0015(11) 0.0012(11) 0.0012(10)
Cl1 0.0747(6) 0.0752(6) 0.0632(6) 0.0019(5) -0.0147(5) -0.0054(5)
Cl2 0.0493(5) 0.1221(8) 0.0658(6) -0.0535(6) -0.0016(5) -0.0009(5)
C51 0.0467(19) 0.080(3) 0.060(2) -0.0046(19) -0.0016(17) 0.0107(17)

loop_
_geom_bond_atom_site_label_1
_geom_bond_atom_site_label_2
_geom_bond_distance
_geom_bond_site_symmetry_2
_geom_bond_publ_flag
Rh1 C9 2.064(2) . ?
Rh1 C5 2.198(2) . ?
Rh1 C6 2.203(2) . ?
Rh1 C1 2.224(2) . ?
Rh1 C2 2.256(2) . ?
Rh1 P1 2.2811(7) . ?
P1 C15 1.821(2) . ?
P1 C21 1.822(2) . ?
P1 C13 1.848(2) . ?
N1 C9 1.356(3) . ?
N1 C10 1.383(3) . ?
N1 C14 1.466(3) . ?
N2 C9 1.360(3) . ?
N2 C11 1.376(3) . ?
N2 C12 1.461(3) . ?
C1 C2 1.354(3) . ?
C1 C8 1.514(3) . ?
C1 H1 0.929(19) . ?
C2 C3 1.517(3) . ?
C2 H2 0.90(2) . ?
C3 C4 1.534(3) . ?
C3 H3A 0.9900 . ?
C3 H3B 0.9900 . ?
C4 C5 1.506(3) . ?
C4 H4A 0.9900 . ?
C4 H4B 0.9900 . ?
C5 C6 1.368(3) . ?
C5 H5 0.95(2) . ?
C6 C7 1.521(3) . ?
C6 H6 0.90(2) . ?
C7 C8 1.539(3) . ?
C7 H7A 0.9900 . ?
C7 H7B 0.9900 . ?
C8 H8A 0.9900 . ?
C8 H8B 0.9900 . ?
C10 C11 1.341(3) . ?
C10 H10 0.9500 . ?
C11 H11 0.9500 . ?
C12 C13 1.522(3) . ?
C12 H12A 0.9900 . ?
C12 H12B 0.9900 . ?
C13 H13A 0.9900 . ?
C13 H13B 0.9900 . ?
C14 H14A 0.9800 . ?
C14 H14B 0.9800 . ?
C14 H14C 0.9800 . ?
C15 C16 1.391(3) . ?
C15 C20 1.393(3) . ?
C16 C17 1.389(3) . ?
C16 H16 0.9500 . ?
C17 C18 1.378(3) . ?
C17 H17 0.9500 . ?
C18 C19 1.382(3) . ?
C18 H18 0.9500 . ?
C19 C20 1.380(3) . ?
C19 H19 0.9500 . ?
C20 H20 0.9500 . ?
C21 C22 1.384(3) . ?
C21 C26 1.393(3) . ?
C22 C23 1.397(3) . ?
C22 H22 0.9500 . ?
C23 C24 1.374(4) . ?
C23 H23 0.9500 . ?
C24 C25 1.359(4) . ?
C24 H24 0.9500 . ?
C25 C26 1.388(4) . ?
C25 H25 0.9500 . ?
C26 H26 0.9500 . ?
C27 C32 1.406(3) . ?
C27 C28 1.408(3) . ?
C27 B1 1.650(3) . ?
C28 C29 1.379(3) . ?
C28 H28 0.9500 . ?
C29 C30 1.377(3) . ?
C29 H29 0.9500 . ?
C30 C31 1.382(3) . ?
C30 H30 0.9500 . ?
C31 C32 1.385(3) . ?
C31 H31 0.9500 . ?
C32 H32 0.9500 . ?
C33 C38 1.399(3) . ?
C33 C34 1.401(3) . ?
C33 B1 1.648(3) . ?
C34 C35 1.390(3) . ?
C34 H34 0.9500 . ?
C35 C36 1.383(3) . ?
C35 H35 0.9500 . ?
C36 C37 1.373(3) . ?
C36 H36 0.9500 . ?
C37 C38 1.391(3) . ?
C37 H37 0.9500 . ?
C38 H38 0.9500 . ?
C39 C44 1.395(3) . ?
C39 C40 1.404(3) . ?
C39 B1 1.644(3) . ?
C40 C41 1.384(3) . ?
C40 H40 0.9500 . ?
C41 C42 1.385(3) . ?
C41 H41 0.9500 . ?
C42 C43 1.372(3) . ?
C42 H42 0.9500 . ?
C43 C44 1.386(3) . ?
C43 H43 0.9500 . ?
C44 H44 0.9500 . ?
C45 C50 1.397(3) . ?
C45 C46 1.408(3) . ?
C45 B1 1.656(3) . ?
C46 C47 1.387(3) . ?
C46 H46 0.9500 . ?
C47 C48 1.381(3) . ?
C47 H47 0.9500 . ?
C48 C49 1.380(3) . ?
C48 H48 0.9500 . ?
C49 C50 1.391(3) . ?
C49 H49 0.9500 . ?
C50 H50 0.9500 . ?
Cl1 C51 1.737(3) . ?
Cl2 C51 1.756(3) . ?
C51 H51A 0.9900 . ?
C51 H51B 0.9900 . ?
